data_4026378
loop_
_publ_author_name
'Illia Panov'
'Pavel Drabina'
'Zde\<nka Pad\<elkov\'a'
'Petr \<Sim\%unek'
'Milo\<s Sedl\'ak'

_publ_section_title
;
 Highly Enantioselective Nitroaldol Reactions Catalyzed by Copper(II)
 Complexes Derived from Substituted 2-(Pyridin-2-yl)imidazolidin-4-one
 Ligands
;
_journal_name_full 'Journal of Organic Chemistry'
_journal_page_first 4787
_journal_page_last 4793
_journal_paper_doi 10.1021/jo200703j
_journal_volume 76
_journal_year 2011
_chemical_formula_moiety 'C12 H17 N3 O'
_chemical_formula_sum 'C12 H17 N3 O'
_chemical_formula_weight 219.29
_chemical_name_systematic
; 
 ? 
;
_space_group_IT_number 18
_symmetry_cell_setting orthorhombic
_symmetry_space_group_name_Hall 'P 2 2ab'
_symmetry_space_group_name_H-M 'P 21 21 2'
_atom_sites_solution_hydrogens geom
_atom_sites_solution_primary direct
_atom_sites_solution_secondary difmap
_audit_creation_method SHELXL-97
_cell_angle_alpha 90
_cell_angle_beta 90
_cell_angle_gamma 90
_cell_formula_units_Z 4
_cell_length_a 11.2140(5)
_cell_length_b 11.4761(6)
_cell_length_c 9.3960(5)
_cell_measurement_reflns_used 8874
_cell_measurement_temperature 150(1)
_cell_measurement_theta_max 26.5
_cell_measurement_theta_min 1
_cell_volume 1209.20(11)
_computing_cell_refinement 'COLLECT and DENZO'
_computing_data_collection 'COLLECT (Hooft, 1998) and DENZO (Otwinowski & Minor, 1997)'
_computing_data_reduction 'COLLECT and DENZO'
_computing_molecular_graphics 'PLATON (Spek, 2003)'
_computing_publication_material 'SHELXL-97 (Sheldrick, 1997)'
_computing_structure_refinement 'SHELXL-97 (Sheldrick, 1997)'
_computing_structure_solution 'SIR92 (Altomare et al., 1994)'
_diffrn_ambient_temperature 150(1)
_diffrn_detector_area_resol_mean 9.091
_diffrn_measured_fraction_theta_full 0.941
_diffrn_measured_fraction_theta_max 0.941
_diffrn_measurement_device_type 'Bruker Nonius KappaCCD area detector'
_diffrn_measurement_method '\f and \w scans to fill the Ewald sphere'
_diffrn_radiation_monochromator graphite
_diffrn_radiation_source 'fine-focus sealed tube'
_diffrn_radiation_type MoK\a
_diffrn_radiation_wavelength 0.71073
_diffrn_reflns_av_R_equivalents 0.2105
_diffrn_reflns_av_sigmaI/netI 0.0887
_diffrn_reflns_limit_h_max 14
_diffrn_reflns_limit_h_min -13
_diffrn_reflns_limit_k_max 13
_diffrn_reflns_limit_k_min -14
_diffrn_reflns_limit_l_max 12
_diffrn_reflns_limit_l_min -12
_diffrn_reflns_number 8538
_diffrn_reflns_theta_full 26.68
_diffrn_reflns_theta_max 26.68
_diffrn_reflns_theta_min 2.17
_diffrn_standards_number 0
_exptl_absorpt_coefficient_mu 0.079
_exptl_absorpt_correction_T_max 0.994
_exptl_absorpt_correction_T_min 0.982
_exptl_absorpt_correction_type integration
_exptl_absorpt_process_details
;
Gaussian integration (Coppens, 1970)
;
_exptl_crystal_colour colourless
_exptl_crystal_density_diffrn 1.205
_exptl_crystal_description plate
_exptl_crystal_F_000 472
_exptl_crystal_size_max 0.29
_exptl_crystal_size_mid 0.26
_exptl_crystal_size_min 0.15
_refine_diff_density_max 0.283
_refine_diff_density_min -0.275
_refine_diff_density_rms 0.069
_refine_ls_abs_structure_details 'Flack H D (1983), Acta Cryst. A39, 876-881'
_refine_ls_abs_structure_Flack 0(10)
_refine_ls_extinction_coef 0.025(4)
_refine_ls_extinction_expression Fc^*^=kFc[1+0.001xFc^2^\l^3^/sin(2\q)]^-1/4^
_refine_ls_extinction_method SHELXL
_refine_ls_goodness_of_fit_ref 1.142
_refine_ls_hydrogen_treatment constr
_refine_ls_matrix_type full
_refine_ls_number_parameters 147
_refine_ls_number_reflns 1542
_refine_ls_number_restraints 0
_refine_ls_restrained_S_all 1.142
_refine_ls_R_factor_all 0.1099
_refine_ls_R_factor_gt 0.0959
_refine_ls_shift/su_max 0.000
_refine_ls_shift/su_mean 0.000
_refine_ls_structure_factor_coef Fsqd
_refine_ls_weighting_details 'calc w=1/[\s^2^(Fo^2^)+(0.0000P)^2^+2.7820P] where P=(Fo^2^+2Fc^2^)/3'
_refine_ls_weighting_scheme calc
_refine_ls_wR_factor_gt 0.1798
_refine_ls_wR_factor_ref 0.1896
_reflns_number_gt 1319
_reflns_number_total 1542
_reflns_threshold_expression >2sigma(I)
_cod_data_source_file jo200703j_si_002.cif
_cod_data_source_block shelxl
_cod_database_code 4026378

loop_
_symmetry_equiv_pos_as_xyz
'x, y, z'
'-x, -y, z'
'x+1/2, -y+1/2, -z'
'-x+1/2, y+1/2, -z'

loop_
_atom_site_label
_atom_site_type_symbol
_atom_site_fract_x
_atom_site_fract_y
_atom_site_fract_z
_atom_site_U_iso_or_equiv
_atom_site_adp_type
_atom_site_occupancy
_atom_site_symmetry_multiplicity
_atom_site_calc_flag
_atom_site_refinement_flags
O1 O 0.6780(3) 0.2890(3) 0.1158(5) 0.0263(9) Uani 1 1 d .
N1 N 0.6334(4) 0.1031(4) 0.1826(5) 0.0233(10) Uani 1 1 d .
H1 H 0.5748 0.1198 0.2380 0.028 Uiso 1 1 d R
N20 N 0.7867(4) 0.0017(4) 0.0815(6) 0.0289(11) Uani 1 1 d .
H20 H 0.8406 -0.0506 0.0689 0.035 Uiso 1 1 d R
C1 C 0.6902(5) -0.0764(4) 0.2987(6) 0.0264(12) Uani 1 1 d .
C8 C 0.6956(4) 0.1842(4) 0.1102(6) 0.0227(11) Uani 1 1 d .
C6 C 0.6752(4) -0.0157(4) 0.1585(6) 0.0210(11) Uani 1 1 d .
H6 H 0.6185 -0.0577 0.0979 0.025 Uiso 1 1 d R
N3 N 0.5897(4) -0.1210(4) 0.3530(5) 0.0309(11) Uani 1 1 d .
C2 C 0.7987(6) -0.0813(6) 0.3732(9) 0.0489(19) Uani 1 1 d .
H2 H 0.8670 -0.0477 0.3348 0.059 Uiso 1 1 d R
C7 C 0.7928(4) 0.1230(4) 0.0269(7) 0.0266(12) Uani 1 1 d .
C9 C 0.9145(5) 0.1760(5) 0.0647(10) 0.051(2) Uani 1 1 d .
H9A H 0.9291 0.1684 0.1650 0.061 Uiso 1 1 d R
H9B H 0.9151 0.2570 0.0391 0.061 Uiso 1 1 d R
H9C H 0.9757 0.1357 0.0128 0.061 Uiso 1 1 d R
C10 C 0.7651(6) 0.1359(5) -0.1310(7) 0.0371(16) Uani 1 1 d .
H10 H 0.7586 0.2194 -0.1512 0.045 Uiso 1 1 d R
C12 C 0.6465(6) 0.0818(6) -0.1735(7) 0.0413(16) Uani 1 1 d .
H12A H 0.6306 0.0948 -0.2726 0.050 Uiso 1 1 d R
H12B H 0.5848 0.1172 -0.1173 0.050 Uiso 1 1 d R
H12C H 0.6485 -0.0004 -0.1549 0.050 Uiso 1 1 d R
C5 C 0.5958(8) -0.1696(6) 0.4839(8) 0.0506(19) Uani 1 1 d .
H5 H 0.5271 -0.2020 0.5228 0.061 Uiso 1 1 d R
C11 C 0.8647(7) 0.0893(6) -0.2252(10) 0.059(2) Uani 1 1 d .
H11A H 0.8850 0.0115 -0.1963 0.071 Uiso 1 1 d R
H11B H 0.9335 0.1386 -0.2168 0.071 Uiso 1 1 d R
H11C H 0.8382 0.0885 -0.3224 0.071 Uiso 1 1 d R
C3 C 0.8023(9) -0.1331(6) 0.5034(10) 0.068(3) Uani 1 1 d .
H3 H 0.8744 -0.1382 0.5518 0.082 Uiso 1 1 d R
C4 C 0.7008(9) -0.1757(7) 0.5610(9) 0.066(3) Uani 1 1 d .
H4 H 0.7019 -0.2091 0.6512 0.080 Uiso 1 1 d R

loop_
_atom_site_aniso_label
_atom_site_aniso_U_11
_atom_site_aniso_U_22
_atom_site_aniso_U_33
_atom_site_aniso_U_23
_atom_site_aniso_U_13
_atom_site_aniso_U_12
O1 0.030(2) 0.0179(16) 0.031(2) -0.0022(16) -0.0022(18) 0.0050(14)
N1 0.0190(19) 0.023(2) 0.027(2) -0.0033(19) 0.0052(19) 0.0044(17)
N20 0.0188(19) 0.0221(19) 0.046(3) -0.003(2) 0.005(2) 0.0028(18)
C1 0.031(3) 0.020(2) 0.028(3) -0.008(2) -0.015(2) 0.003(2)
C8 0.020(2) 0.021(2) 0.027(3) -0.001(2) -0.010(2) 0.0005(19)
C6 0.022(2) 0.021(2) 0.020(3) -0.005(2) -0.006(2) 0.0023(19)
N3 0.042(3) 0.026(2) 0.024(3) 0.000(2) -0.002(2) 0.008(2)
C2 0.046(4) 0.039(3) 0.062(5) -0.010(4) -0.037(4) 0.002(3)
C7 0.021(2) 0.019(2) 0.040(3) 0.001(3) 0.007(2) 0.000(2)
C9 0.021(3) 0.033(3) 0.099(7) 0.002(4) 0.001(4) -0.002(2)
C10 0.057(4) 0.021(2) 0.034(3) -0.002(3) 0.027(3) 0.000(3)
C12 0.057(4) 0.048(4) 0.018(3) 0.003(3) -0.002(3) 0.012(3)
C5 0.085(5) 0.036(3) 0.031(4) -0.005(3) -0.012(4) 0.008(3)
C11 0.079(5) 0.034(3) 0.065(5) 0.000(4) 0.044(5) -0.001(4)
C3 0.086(6) 0.046(4) 0.073(6) -0.007(5) -0.060(6) 0.008(4)
C4 0.111(7) 0.046(4) 0.042(4) 0.010(4) -0.053(5) 0.006(5)

loop_
_atom_type_symbol
_atom_type_description
_atom_type_scat_dispersion_real
_atom_type_scat_dispersion_imag
_atom_type_scat_source
C C 0.0033 0.0016 'International Tables Vol C Tables 4.2.6.8 and 6.1.1.4'
H H 0.0000 0.0000 'International Tables Vol C Tables 4.2.6.8 and 6.1.1.4'
O O 0.0106 0.0060 'International Tables Vol C Tables 4.2.6.8 and 6.1.1.4'
N N 0.0061 0.0033 'International Tables Vol C Tables 4.2.6.8 and 6.1.1.4'

loop_
_exptl_crystal_face_index_h
_exptl_crystal_face_index_k
_exptl_crystal_face_index_l
_exptl_crystal_face_perp_dist
0 1 1 0.031
0 -1 -1 0.074
0 -1 1 0.067
0 1 -1 0.143
-1 0 0 0.128
1 0 0 0.099
0 0 1 0.016

loop_
_geom_angle_atom_site_label_1
_geom_angle_atom_site_label_2
_geom_angle_atom_site_label_3
_geom_angle
C8 N1 C6 113.6(4)
C8 N1 H1 123.2
C6 N1 H1 123.2
C6 N20 C7 109.8(4)
C6 N20 H20 125.2
C7 N20 H20 125.0
N3 C1 C2 121.6(6)
N3 C1 C6 114.7(5)
C2 C1 C6 123.6(6)
O1 C8 N1 125.1(5)
O1 C8 C7 126.6(5)
N1 C8 C7 108.3(4)
N20 C6 N1 103.0(4)
N20 C6 C1 113.8(4)
N1 C6 C1 109.5(4)
N20 C6 H6 109.6
N1 C6 H6 110.0
C1 C6 H6 110.7
C1 N3 C5 117.5(6)
C3 C2 C1 119.4(8)
C3 C2 H2 120.3
C1 C2 H2 120.3
N20 C7 C8 102.9(4)
N20 C7 C10 114.7(5)
C8 C7 C10 108.1(4)
N20 C7 C9 109.4(5)
C8 C7 C9 109.7(5)
C10 C7 C9 111.6(5)
C7 C9 H9A 110.0
C7 C9 H9B 109.3
H9A C9 H9B 109.5
C7 C9 H9C 109.0
H9A C9 H9C 109.5
H9B C9 H9C 109.5
C12 C10 C11 110.2(6)
C12 C10 C7 113.3(5)
C11 C10 C7 112.5(6)
C12 C10 H10 106.5
C11 C10 H10 106.6
C7 C10 H10 107.4
C10 C12 H12A 110.7
C10 C12 H12B 108.2
H12A C12 H12B 109.5
C10 C12 H12C 109.5
H12A C12 H12C 109.5
H12B C12 H12C 109.5
N3 C5 C4 122.7(8)
N3 C5 H5 118.7
C4 C5 H5 118.6
C10 C11 H11A 109.6
C10 C11 H11B 109.5
H11A C11 H11B 109.5
C10 C11 H11C 109.2
H11A C11 H11C 109.5
H11B C11 H11C 109.5
C4 C3 C2 119.5(7)
C4 C3 H3 120.9
C2 C3 H3 119.5
C3 C4 C5 119.2(8)
C3 C4 H4 120.1
C5 C4 H4 120.6

loop_
_geom_bond_atom_site_label_1
_geom_bond_atom_site_label_2
_geom_bond_distance
O1 C8 1.220(6)
N1 C8 1.347(7)
N1 C6 1.459(6)
N1 H1 0.8600
N20 C6 1.457(7)
N20 C7 1.485(7)
N20 H20 0.8600
C1 N3 1.338(7)
C1 C2 1.405(8)
C1 C6 1.500(8)
C8 C7 1.514(7)
C6 H6 0.9800
N3 C5 1.352(8)
C2 C3 1.361(12)
C2 H2 0.9301
C7 C10 1.523(10)
C7 C9 1.536(8)
C9 H9A 0.9600
C9 H9B 0.9600
C9 H9C 0.9600
C10 C12 1.521(9)
C10 C11 1.523(8)
C10 H10 0.9800
C12 H12A 0.9599
C12 H12B 0.9600
C12 H12C 0.9600
C5 C4 1.385(10)
C5 H5 0.9300
C11 H11A 0.9601
C11 H11B 0.9600
C11 H11C 0.9600
C3 C4 1.352(13)
C3 H3 0.9300
C4 H4 0.9301

loop_
_geom_hbond_atom_site_label_D
_geom_hbond_atom_site_label_H
_geom_hbond_atom_site_label_A
_geom_hbond_distance_DH
_geom_hbond_distance_HA
_geom_hbond_distance_DA
_geom_hbond_angle_DHA
_geom_hbond_site_symmetry_A
N1 H1 N3 0.86 2.14 2.977(7) 165.2 2_655
N20 H20 O1 0.86 2.54 3.090(6) 122.8 4_645
